data_4084030
loop_
_publ_author_name
'Fecker, Ann Christin'
'Cr\(aciun, Bogdan-Florin'
'Freytag, Matthias'
'Jones, Peter G.'
'Walter, Marc D.'

_publ_section_title
;
 Synthesis and Coordination Chemistry of Pentadienyl Ligands Derived from
 (1R)-(&#x2212;)-Myrtenal
;
_journal_issue 14
_journal_name_full Organometallics
_journal_page_first 3792
_journal_paper_doi 10.1021/om500513m
_journal_volume 33
_journal_year 2014
_chemical_absolute_configuration ad
_chemical_formula_sum 'C24 H41 K O6'
_chemical_formula_weight 464.67
_chemical_name_systematic
; 
 ? 
;
_space_group_IT_number 19
_symmetry_cell_setting orthorhombic
_symmetry_space_group_name_Hall 'P 2ac 2ab'
_symmetry_space_group_name_H-M 'P 21 21 21'
_atom_sites_solution_hydrogens geom
_atom_sites_solution_primary direct
_atom_sites_solution_secondary difmap
_audit_creation_method SHELXL-97
_cell_angle_alpha 90.00
_cell_angle_beta 90.00
_cell_angle_gamma 90.00
_cell_formula_units_Z 4
_cell_length_a 10.3222(2)
_cell_length_b 14.4954(3)
_cell_length_c 17.0039(4)
_cell_measurement_reflns_used 14413
_cell_measurement_temperature 100(2)
_cell_measurement_theta_max 29.1839
_cell_measurement_theta_min 2.3035
_cell_volume 2544.20(9)
_computing_cell_refinement
; 
CrysAlisPro, Oxford Diffraction Ltd., 
Version 1.171.35.15 (release 03-08-2011 CrysAlis171 .NET) 
(compiled Aug  3 2011,13:03:54) 
;
_computing_data_collection
; 
CrysAlisPro, Oxford Diffraction Ltd., 
Version 1.171.35.15 (release 03-08-2011 CrysAlis171 .NET) 
(compiled Aug  3 2011,13:03:54) 
;
_computing_data_reduction
; 
CrysAlisPro, Oxford Diffraction Ltd., 
Version 1.171.35.15 (release 03-08-2011 CrysAlis171 .NET) 
(compiled Aug  3 2011,13:03:54) 
;
_computing_molecular_graphics 'Bruker XP'
_computing_publication_material SHELXL-97
_computing_structure_refinement 'SHELXL-97 (Sheldrick, 1997)'
_computing_structure_solution 'SHELXS-97 (Sheldrick, 1990)'
_diffrn_ambient_temperature 100(2)
_diffrn_detector_area_resol_mean 16.1419
_diffrn_measured_fraction_theta_full 1.000
_diffrn_measured_fraction_theta_max 1.000
_diffrn_measurement_device_type 'Oxford Diffraction Xcalibur, Eos'
_diffrn_measurement_method '\w scans'
_diffrn_radiation_monochromator graphite
_diffrn_radiation_source 'Enhance (Mo) X-ray Source'
_diffrn_radiation_type 'Mo K\a'
_diffrn_radiation_wavelength 0.71073
_diffrn_reflns_av_R_equivalents 0.0609
_diffrn_reflns_av_sigmaI/netI 0.0314
_diffrn_reflns_limit_h_max 13
_diffrn_reflns_limit_h_min -13
_diffrn_reflns_limit_k_max 18
_diffrn_reflns_limit_k_min -18
_diffrn_reflns_limit_l_max 21
_diffrn_reflns_limit_l_min -21
_diffrn_reflns_number 61001
_diffrn_reflns_theta_full 27.10
_diffrn_reflns_theta_max 27.10
_diffrn_reflns_theta_min 2.31
_exptl_absorpt_coefficient_mu 0.243
_exptl_absorpt_correction_T_max 1.00000
_exptl_absorpt_correction_T_min 0.97413
_exptl_absorpt_correction_type multi-scan
_exptl_absorpt_process_details
; 
CrysAlisPro, Oxford Diffraction Ltd., 
Version 1.171.35.15 (release 03-08-2011 CrysAlis171 .NET) 
(compiled Aug  3 2011,13:03:54) 
;
_exptl_crystal_colour amber
_exptl_crystal_density_diffrn 1.213
_exptl_crystal_density_method 'not measured'
_exptl_crystal_description 'irregular tablet'
_exptl_crystal_F_000 1008
_exptl_crystal_size_max 0.45
_exptl_crystal_size_mid 0.30
_exptl_crystal_size_min 0.20
_refine_diff_density_max 0.206
_refine_diff_density_min -0.200
_refine_diff_density_rms 0.039
_refine_ls_abs_structure_details 'Flack H D (1983), Acta Cryst. A39, 876-881'
_refine_ls_abs_structure_Flack 0.05(3)
_refine_ls_extinction_method none
_refine_ls_goodness_of_fit_ref 1.098
_refine_ls_hydrogen_treatment mixed
_refine_ls_matrix_type full
_refine_ls_number_parameters 302
_refine_ls_number_reflns 5621
_refine_ls_number_restraints 0
_refine_ls_restrained_S_all 1.098
_refine_ls_R_factor_all 0.0382
_refine_ls_R_factor_gt 0.0349
_refine_ls_shift/su_max 0.001
_refine_ls_shift/su_mean 0.000
_refine_ls_structure_factor_coef Fsqd
_refine_ls_weighting_details 'calc w=1/[\s^2^(Fo^2^)+(0.0210P)^2^+0.8938P] where P=(Fo^2^+2Fc^2^)/3'
_refine_ls_weighting_scheme calc
_refine_ls_wR_factor_gt 0.0732
_refine_ls_wR_factor_ref 0.0746
_reflns_number_gt 5325
_reflns_number_total 5621
_reflns_threshold_expression >2sigma(I)
_cod_data_source_file om500513m_si_002.cif
_cod_data_source_block mwal51
_cod_depositor_comments 'Adding full bibliography for 4084030--4084036.cif.'
_cod_original_cell_volume 2544.21(9)
_cod_database_code 4084030

loop_
_symmetry_equiv_pos_as_xyz
'x, y, z'
'-x+1/2, -y, z+1/2'
'-x, y+1/2, -z+1/2'
'x+1/2, -y+1/2, -z'

loop_
_atom_site_label
_atom_site_type_symbol
_atom_site_fract_x
_atom_site_fract_y
_atom_site_fract_z
_atom_site_U_iso_or_equiv
_atom_site_adp_type
_atom_site_occupancy
_atom_site_symmetry_multiplicity
_atom_site_calc_flag
_atom_site_refinement_flags
K K 0.28492(4) 0.30739(3) 0.15712(2) 0.02018(8) Uani 1 1 d .
C1 C 0.2025(2) 0.47789(14) 0.26163(12) 0.0319(5) Uani 1 1 d .
H1A H 0.113(2) 0.4602(14) 0.2520(12) 0.030(6) Uiso 1 1 d .
H1B H 0.229(2) 0.5353(15) 0.2367(12) 0.037(6) Uiso 1 1 d .
C2 C 0.2887(2) 0.42476(13) 0.30253(10) 0.0263(4) Uani 1 1 d .
H2 H 0.375(2) 0.4518(14) 0.3048(12) 0.030(6) Uiso 1 1 d .
C3 C 0.27844(19) 0.33808(12) 0.33919(10) 0.0233(4) Uani 1 1 d .
H3 H 0.3572(19) 0.3162(13) 0.3654(11) 0.022(5) Uiso 1 1 d .
C4 C 0.16729(18) 0.28125(12) 0.34983(11) 0.0230(4) Uani 1 1 d .
C5 C 0.0435(2) 0.29518(15) 0.32546(15) 0.0389(5) Uani 1 1 d .
H5 H 0.023(2) 0.3477(15) 0.2969(13) 0.034(6) Uiso 1 1 d .
C6 C -0.0625(2) 0.23134(16) 0.3530(2) 0.0583(8) Uani 1 1 d .
H6A H -0.1075 0.2048 0.3069 0.070 Uiso 1 1 calc R
H6B H -0.1267 0.2668 0.3840 0.070 Uiso 1 1 calc R
C7 C -0.0072(2) 0.15304(15) 0.40382(17) 0.0443(6) Uani 1 1 d .
H7 H -0.0718 0.1066 0.4226 0.053 Uiso 1 1 calc R
C8 C 0.1102(2) 0.11343(13) 0.36058(12) 0.0311(5) Uani 1 1 d .
H8A H 0.1042 0.1164 0.3025 0.037 Uiso 1 1 calc R
H8B H 0.1370 0.0514 0.3787 0.037 Uiso 1 1 calc R
C9 C 0.18665(16) 0.19362(13) 0.39823(10) 0.0218(4) Uani 1 1 d .
H9 H 0.2784 0.1793 0.4126 0.026 Uiso 1 1 calc R
C10 C 0.0878(2) 0.18962(14) 0.46730(12) 0.0311(4) Uani 1 1 d .
C11 C 0.0569(3) 0.27899(14) 0.51014(16) 0.0622(9) Uani 1 1 d .
H11A H -0.0145 0.2686 0.5470 0.093 Uiso 1 1 calc R
H11B H 0.0317 0.3263 0.4719 0.093 Uiso 1 1 calc R
H11C H 0.1336 0.2997 0.5391 0.093 Uiso 1 1 calc R
C12 C 0.1220(3) 0.11640(14) 0.52842(13) 0.0399(6) Uani 1 1 d .
H12A H 0.1981 0.1365 0.5584 0.060 Uiso 1 1 calc R
H12B H 0.1413 0.0580 0.5018 0.060 Uiso 1 1 calc R
H12C H 0.0487 0.1077 0.5643 0.060 Uiso 1 1 calc R
O1 O 0.07673(12) 0.20291(9) 0.08359(7) 0.0237(3) Uani 1 1 d .
O2 O 0.25617(12) 0.11679(9) 0.18068(7) 0.0265(3) Uani 1 1 d .
O3 O 0.50465(12) 0.18893(9) 0.20086(7) 0.0226(3) Uani 1 1 d .
O4 O 0.55586(11) 0.36979(9) 0.15445(8) 0.0236(3) Uani 1 1 d .
O5 O 0.38852(12) 0.43048(8) 0.03235(7) 0.0205(3) Uani 1 1 d .
O6 O 0.12469(13) 0.38085(9) 0.03397(7) 0.0236(3) Uani 1 1 d .
C13 C 0.0405(2) 0.12992(15) 0.13558(12) 0.0309(5) Uani 1 1 d .
H13A H -0.0343 0.0957 0.1138 0.037 Uiso 1 1 calc R
H13B H 0.0154 0.1554 0.1874 0.037 Uiso 1 1 calc R
C14 C 0.1543(2) 0.06662(14) 0.14456(13) 0.0343(5) Uani 1 1 d .
H14A H 0.1304 0.0129 0.1775 0.041 Uiso 1 1 calc R
H14B H 0.1823 0.0437 0.0924 0.041 Uiso 1 1 calc R
C15 C 0.3629(2) 0.06013(13) 0.20172(11) 0.0271(4) Uani 1 1 d .
H15A H 0.4062 0.0366 0.1538 0.033 Uiso 1 1 calc R
H15B H 0.3326 0.0067 0.2330 0.033 Uiso 1 1 calc R
C16 C 0.45563(18) 0.11659(13) 0.24891(11) 0.0238(4) Uani 1 1 d .
H16A H 0.4110 0.1428 0.2953 0.029 Uiso 1 1 calc R
H16B H 0.5278 0.0774 0.2677 0.029 Uiso 1 1 calc R
C17 C 0.59435(18) 0.24550(13) 0.24224(11) 0.0253(4) Uani 1 1 d .
H17A H 0.6623 0.2069 0.2668 0.030 Uiso 1 1 calc R
H17B H 0.5493 0.2803 0.2842 0.030 Uiso 1 1 calc R
C18 C 0.65357(17) 0.31055(14) 0.18453(11) 0.0250(4) Uani 1 1 d .
H18A H 0.7219 0.3475 0.2106 0.030 Uiso 1 1 calc R
H18B H 0.6939 0.2755 0.1410 0.030 Uiso 1 1 calc R
C19 C 0.60048(18) 0.42056(13) 0.08823(11) 0.0245(4) Uani 1 1 d .
H19A H 0.6258 0.3775 0.0457 0.029 Uiso 1 1 calc R
H19B H 0.6775 0.4573 0.1030 0.029 Uiso 1 1 calc R
C20 C 0.49575(19) 0.48306(13) 0.05980(12) 0.0261(4) Uani 1 1 d .
H20A H 0.4675 0.5239 0.1032 0.031 Uiso 1 1 calc R
H20B H 0.5292 0.5222 0.0167 0.031 Uiso 1 1 calc R
C21 C 0.28870(19) 0.49032(12) 0.00358(11) 0.0260(4) Uani 1 1 d .
H21A H 0.3239 0.5303 -0.0385 0.031 Uiso 1 1 calc R
H21B H 0.2574 0.5304 0.0467 0.031 Uiso 1 1 calc R
C22 C 0.17931(18) 0.43450(13) -0.02786(11) 0.0244(4) Uani 1 1 d .
H22A H 0.1124 0.4758 -0.0503 0.029 Uiso 1 1 calc R
H22B H 0.2109 0.3934 -0.0702 0.029 Uiso 1 1 calc R
C23 C 0.01251(18) 0.33225(13) 0.00877(11) 0.0250(4) Uani 1 1 d .
H23A H 0.0313 0.2981 -0.0403 0.030 Uiso 1 1 calc R
H23B H -0.0589 0.3761 -0.0017 0.030 Uiso 1 1 calc R
C24 C -0.02604(18) 0.26626(13) 0.07243(11) 0.0253(4) Uani 1 1 d .
H24A H -0.0432 0.3002 0.1218 0.030 Uiso 1 1 calc R
H24B H -0.1059 0.2330 0.0572 0.030 Uiso 1 1 calc R

loop_
_atom_site_aniso_label
_atom_site_aniso_U_11
_atom_site_aniso_U_22
_atom_site_aniso_U_33
_atom_site_aniso_U_23
_atom_site_aniso_U_13
_atom_site_aniso_U_12
K 0.02000(17) 0.02067(17) 0.01988(16) -0.00189(16) -0.00095(15) 0.00048(16)
C1 0.0377(12) 0.0214(10) 0.0365(11) -0.0013(8) 0.0060(10) 0.0002(9)
C2 0.0289(10) 0.0284(10) 0.0216(9) -0.0054(8) 0.0056(8) -0.0058(9)
C3 0.0211(9) 0.0298(9) 0.0191(8) 0.0013(7) 0.0027(8) -0.0007(8)
C4 0.0240(9) 0.0221(9) 0.0229(9) -0.0019(7) 0.0004(8) -0.0001(7)
C5 0.0260(10) 0.0245(11) 0.0662(16) 0.0106(11) -0.0095(10) -0.0013(9)
C6 0.0233(11) 0.0354(12) 0.116(2) 0.0228(15) -0.0135(14) -0.0026(9)
C7 0.0221(11) 0.0255(11) 0.0854(19) 0.0149(12) -0.0063(12) -0.0095(9)
C8 0.0390(12) 0.0212(9) 0.0329(11) -0.0015(8) -0.0102(9) 0.0000(9)
C9 0.0177(8) 0.0237(9) 0.0240(8) 0.0015(8) 0.0012(7) 0.0016(8)
C10 0.0304(10) 0.0188(9) 0.0441(11) -0.0009(9) 0.0184(9) -0.0046(9)
C11 0.101(2) 0.0218(11) 0.0642(17) -0.0027(11) 0.0622(17) -0.0037(13)
C12 0.0588(15) 0.0263(11) 0.0345(11) 0.0000(9) 0.0156(11) -0.0124(11)
O1 0.0217(6) 0.0259(7) 0.0237(6) 0.0043(6) -0.0021(5) -0.0021(6)
O2 0.0259(7) 0.0217(6) 0.0319(7) 0.0031(6) -0.0077(5) -0.0016(5)
O3 0.0218(6) 0.0274(7) 0.0186(6) 0.0021(6) -0.0018(5) -0.0001(6)
O4 0.0186(6) 0.0285(7) 0.0236(6) 0.0020(6) 0.0006(6) 0.0020(5)
O5 0.0192(6) 0.0174(6) 0.0250(6) -0.0015(5) -0.0015(5) 0.0006(5)
O6 0.0230(7) 0.0255(7) 0.0223(6) 0.0013(5) -0.0005(5) -0.0025(6)
C13 0.0287(10) 0.0353(11) 0.0288(11) 0.0091(9) -0.0078(8) -0.0140(9)
C14 0.0434(12) 0.0254(10) 0.0341(11) 0.0056(9) -0.0122(10) -0.0115(9)
C15 0.0318(11) 0.0229(10) 0.0266(10) 0.0047(8) 0.0008(8) 0.0045(8)
C16 0.0253(9) 0.0278(10) 0.0184(8) 0.0037(8) 0.0013(7) 0.0064(8)
C17 0.0198(9) 0.0322(10) 0.0238(9) -0.0016(8) -0.0050(8) 0.0039(8)
C18 0.0147(8) 0.0310(10) 0.0294(9) -0.0042(9) -0.0028(7) 0.0014(8)
C19 0.0194(9) 0.0294(10) 0.0247(9) -0.0006(8) -0.0006(8) -0.0065(8)
C20 0.0283(11) 0.0217(9) 0.0283(10) -0.0013(8) -0.0028(8) -0.0045(8)
C21 0.0270(10) 0.0170(8) 0.0340(10) 0.0022(7) 0.0027(9) 0.0040(8)
C22 0.0232(10) 0.0229(9) 0.0271(9) 0.0072(8) -0.0009(8) 0.0049(7)
C23 0.0188(9) 0.0280(10) 0.0280(10) -0.0013(8) -0.0027(8) 0.0018(7)
C24 0.0199(9) 0.0302(10) 0.0259(10) -0.0023(8) 0.0016(8) -0.0012(8)

loop_
_atom_type_symbol
_atom_type_description
_atom_type_scat_dispersion_real
_atom_type_scat_dispersion_imag
_atom_type_scat_source
C C 0.0033 0.0016 'International Tables Vol C Tables 4.2.6.8 and 6.1.1.4'
H H 0.0000 0.0000 'International Tables Vol C Tables 4.2.6.8 and 6.1.1.4'
O O 0.0106 0.0060 'International Tables Vol C Tables 4.2.6.8 and 6.1.1.4'
K K 0.2009 0.2494 'International Tables Vol C Tables 4.2.6.8 and 6.1.1.4'

loop_
_geom_angle_atom_site_label_1
_geom_angle_atom_site_label_2
_geom_angle_atom_site_label_3
_geom_angle
O2 K O6 114.07(4)
O2 K O1 58.08(4)
O6 K O1 56.96(4)
O2 K O4 113.93(4)
O6 K O4 114.98(4)
O1 K O4 148.84(4)
O2 K O3 58.04(4)
O6 K O3 147.65(4)
O1 K O3 111.97(4)
O4 K O3 56.62(4)
O2 K O5 136.96(4)
O6 K O5 57.60(4)
O1 K O5 105.75(3)
O4 K O5 57.44(4)
O3 K O5 104.69(4)
O2 K C2 116.21(5)
O6 K C2 113.45(5)
O1 K C2 131.17(5)
O4 K C2 79.97(5)
O3 K C2 96.47(5)
O5 K C2 104.07(4)
O2 K C3 89.80(4)
O6 K C3 131.02(4)
O1 K C3 118.90(4)
O4 K C3 89.53(4)
O3 K C3 81.33(4)
O5 K C3 128.97(4)
C2 K C3 26.43(5)
O2 K C1 131.36(5)
O6 K C1 88.00(5)
O1 K C1 116.71(5)
O4 K C1 91.39(5)
O3 K C1 121.48(5)
O5 K C1 91.65(5)
C2 K C1 25.47(6)
C3 K C1 47.68(5)
O2 K C4 74.00(4)
O6 K C4 121.37(4)
O1 K C4 95.12(4)
O4 K C4 112.10(4)
O3 K C4 88.15(4)
O5 K C4 148.73(4)
C2 K C4 45.39(5)
C3 K C4 23.85(4)
C1 K C4 57.80(5)
C2 C1 K 70.74(11)
C1 C2 C3 132.8(2)
C1 C2 K 83.79(12)
C3 C2 K 81.83(11)
C2 C3 C4 129.34(18)
C2 C3 K 71.75(10)
C4 C3 K 93.48(11)
C5 C4 C3 129.28(18)
C5 C4 C9 114.28(17)
C3 C4 C9 116.39(16)
C5 C4 K 91.40(14)
C3 C4 K 62.67(10)
C9 C4 K 123.16(11)
C4 C5 C6 119.8(2)
C5 C6 C7 111.00(18)
C8 C7 C6 107.6(2)
C8 C7 C10 87.83(15)
C6 C7 C10 111.92(19)
C7 C8 C9 85.59(14)
C4 C9 C8 109.64(14)
C4 C9 C10 110.59(15)
C8 C9 C10 87.12(14)
C11 C10 C12 108.34(18)
C11 C10 C7 119.5(2)
C12 C10 C7 112.47(17)
C11 C10 C9 117.85(17)
C12 C10 C9 112.79(17)
C7 C10 C9 84.38(15)
C24 O1 C13 111.54(14)
C24 O1 K 105.86(10)
C13 O1 K 108.23(10)
C14 O2 C15 112.82(15)
C14 O2 K 121.41(11)
C15 O2 K 121.53(10)
C16 O3 C17 111.85(13)
C16 O3 K 107.54(10)
C17 O3 K 106.89(10)
C18 O4 C19 111.60(13)
C18 O4 K 118.96(10)
C19 O4 K 118.67(10)
C20 O5 C21 110.32(13)
C20 O5 K 111.56(10)
C21 O5 K 110.40(10)
C23 O6 C22 111.76(14)
C23 O6 K 120.33(10)
C22 O6 K 120.84(10)
O1 C13 C14 108.15(16)
O2 C14 C13 108.14(16)
O2 C15 C16 108.40(15)
O3 C16 C15 108.86(14)
O3 C17 C18 107.78(14)
O4 C18 C17 109.16(14)
O4 C19 C20 109.66(15)
O5 C20 C19 110.18(15)
O5 C21 C22 109.82(14)
O6 C22 C21 109.40(15)
O6 C23 C24 108.36(15)
O1 C24 C23 108.17(15)

loop_
_geom_bond_atom_site_label_1
_geom_bond_atom_site_label_2
_geom_bond_distance
K O2 2.8075(13)
K O6 2.8730(13)
K O1 2.9112(13)
K O4 2.9397(13)
K O3 2.9404(13)
K O5 2.9712(13)
K C2 3.0015(18)
K C3 3.1284(18)
K C1 3.161(2)
K C4 3.515(2)
C1 C2 1.367(3)
C2 C3 1.407(3)
C3 C4 1.424(2)
C4 C5 1.358(3)
C4 C9 1.527(3)
C5 C6 1.508(3)
C6 C7 1.536(3)
C7 C8 1.529(3)
C7 C10 1.552(3)
C8 C9 1.544(3)
C9 C10 1.557(2)
C10 C11 1.520(3)
C10 C12 1.527(3)
O1 C24 1.416(2)
O1 C13 1.429(2)
O2 C14 1.418(2)
O2 C15 1.420(2)
O3 C16 1.422(2)
O3 C17 1.423(2)
O4 C18 1.420(2)
O4 C19 1.422(2)
O5 C20 1.423(2)
O5 C21 1.433(2)
O6 C23 1.421(2)
O6 C22 1.424(2)
C13 C14 1.499(3)
C15 C16 1.493(3)
C17 C18 1.492(3)
C19 C20 1.491(3)
C21 C22 1.488(3)
C23 C24 1.498(3)

loop_
_geom_torsion_atom_site_label_1
_geom_torsion_atom_site_label_2
_geom_torsion_atom_site_label_3
_geom_torsion_atom_site_label_4
_geom_torsion
O2 K C1 C2 61.31(15)
O6 K C1 C2 -177.83(13)
O1 K C1 C2 131.09(12)
O4 K C1 C2 -62.88(13)
O3 K C1 C2 -11.97(15)
O5 K C1 C2 -120.34(13)
C3 K C1 C2 25.23(12)
C4 K C1 C2 52.55(12)
K C1 C2 C3 -72.8(2)
O2 K C2 C1 -132.79(12)
O6 K C2 C1 2.36(14)
O1 K C2 C1 -63.43(14)
O4 K C2 C1 115.37(13)
O3 K C2 C1 169.75(13)
O5 K C2 C1 62.80(14)
C3 K C2 C1 -134.9(2)
C4 K C2 C1 -109.31(15)
O2 K C2 C3 2.13(14)
O6 K C2 C3 137.29(11)
O1 K C2 C3 71.50(14)
O4 K C2 C3 -109.71(12)
O3 K C2 C3 -55.33(12)
O5 K C2 C3 -162.28(12)
C1 K C2 C3 134.9(2)
C4 K C2 C3 25.62(10)
C1 C2 C3 C4 -5.6(3)
K C2 C3 C4 -79.19(19)
C1 C2 C3 K 73.6(2)
O2 K C3 C2 -178.09(12)
O6 K C3 C2 -55.57(14)
O1 K C3 C2 -125.38(12)
O4 K C3 C2 67.99(12)
O3 K C3 C2 124.25(13)
O5 K C3 C2 22.32(14)
C1 K C3 C2 -24.32(12)
C4 K C3 C2 -130.44(18)
O2 K C3 C4 -47.65(11)
O6 K C3 C4 74.86(11)
O1 K C3 C4 5.06(12)
O4 K C3 C4 -161.58(10)
O3 K C3 C4 -105.32(11)
O5 K C3 C4 152.76(9)
C2 K C3 C4 130.44(18)
C1 K C3 C4 106.12(13)
C2 C3 C4 C5 1.9(3)
K C3 C4 C5 -67.2(2)
C2 C3 C4 C9 -175.32(17)
K C3 C4 C9 115.53(14)
C2 C3 C4 K 69.16(18)
O2 K C4 C5 -95.80(13)
O6 K C4 C5 12.99(14)
O1 K C4 C5 -41.11(13)
O4 K C4 C5 154.39(12)
O3 K C4 C5 -153.01(13)
O5 K C4 C5 91.16(14)
C2 K C4 C5 106.03(14)
C3 K C4 C5 134.45(18)
C1 K C4 C5 77.37(13)
O2 K C4 C3 129.75(11)
O6 K C4 C3 -121.46(10)
O1 K C4 C3 -175.55(11)
O4 K C4 C3 19.94(11)
O3 K C4 C3 72.55(11)
O5 K C4 C3 -43.28(14)
C2 K C4 C3 -28.41(11)
C1 K C4 C3 -57.07(11)
O2 K C4 C9 24.69(13)
O6 K C4 C9 133.48(13)
O1 K C4 C9 79.38(13)
O4 K C4 C9 -85.12(13)
O3 K C4 C9 -32.52(13)
O5 K C4 C9 -148.35(11)
C2 K C4 C9 -133.48(16)
C3 K C4 C9 -105.06(18)
C1 K C4 C9 -162.14(15)
C3 C4 C5 C6 -171.7(2)
C9 C4 C5 C6 5.6(3)
K C4 C5 C6 133.2(2)
C4 C5 C6 C7 -3.3(4)
C5 C6 C7 C8 -47.4(3)
C5 C6 C7 C10 47.4(3)
C6 C7 C8 C9 83.35(18)
C10 C7 C8 C9 -28.97(14)
C5 C4 C9 C8 42.4(2)
C3 C4 C9 C8 -139.89(16)
K C4 C9 C8 -66.64(17)
C5 C4 C9 C10 -52.0(2)
C3 C4 C9 C10 125.69(17)
K C4 C9 C10 -161.05(12)
C7 C8 C9 C4 -81.98(17)
C7 C8 C9 C10 28.87(15)
C8 C7 C10 C11 147.69(18)
C6 C7 C10 C11 39.6(3)
C8 C7 C10 C12 -83.61(19)
C6 C7 C10 C12 168.3(2)
C8 C7 C10 C9 28.76(15)
C6 C7 C10 C9 -79.3(2)
C4 C9 C10 C11 -39.1(3)
C8 C9 C10 C11 -149.0(2)
C4 C9 C10 C12 -166.53(16)
C8 C9 C10 C12 83.56(18)
C4 C9 C10 C7 81.43(16)
C8 C9 C10 C7 -28.48(14)
O2 K O1 C24 152.26(11)
O6 K O1 C24 -39.71(10)
O4 K O1 C24 -123.87(11)
O3 K O1 C24 174.78(10)
O5 K O1 C24 -71.77(10)
C2 K O1 C24 53.84(12)
C3 K O1 C24 82.66(11)
C1 K O1 C24 28.33(11)
C4 K O1 C24 84.71(10)
O2 K O1 C13 32.56(11)
O6 K O1 C13 -159.40(13)
O4 K O1 C13 116.44(12)
O3 K O1 C13 55.08(12)
O5 K O1 C13 168.53(11)
C2 K O1 C13 -65.86(13)
C3 K O1 C13 -37.04(13)
C1 K O1 C13 -91.36(12)
C4 K O1 C13 -34.99(12)
O6 K O2 C14 -11.00(15)
O1 K O2 C14 -0.02(13)
O4 K O2 C14 -145.77(13)
O3 K O2 C14 -155.28(15)
O5 K O2 C14 -78.57(15)
C2 K O2 C14 123.88(14)
C3 K O2 C14 124.83(14)
C1 K O2 C14 99.02(15)
C4 K O2 C14 106.72(14)
O6 K O2 C15 144.21(12)
O1 K O2 C15 155.19(14)
O4 K O2 C15 9.44(13)
O3 K O2 C15 -0.06(12)
O5 K O2 C15 76.64(13)
C2 K O2 C15 -80.91(13)
C3 K O2 C15 -79.96(13)
C1 K O2 C15 -105.77(13)
C4 K O2 C15 -98.07(13)
O2 K O3 C16 -32.08(10)
O6 K O3 C16 -117.11(11)
O1 K O3 C16 -54.61(11)
O4 K O3 C16 158.34(11)
O5 K O3 C16 -168.71(10)
C2 K O3 C16 84.87(11)
C3 K O3 C16 63.14(10)
C1 K O3 C16 90.02(11)
C4 K O3 C16 40.17(10)
O2 K O3 C17 -152.33(11)
O6 K O3 C17 122.63(11)
O1 K O3 C17 -174.86(10)
O4 K O3 C17 38.09(10)
O5 K O3 C17 71.04(10)
C2 K O3 C17 -35.38(11)
C3 K O3 C17 -57.11(10)
C1 K O3 C17 -30.23(12)
C4 K O3 C17 -80.08(10)
O2 K O4 C18 -16.27(13)
O6 K O4 C18 -150.61(11)
O1 K O4 C18 -83.68(14)
O3 K O4 C18 -6.60(11)
O5 K O4 C18 -147.98(13)
C2 K O4 C18 98.08(12)
C3 K O4 C18 73.31(12)
C1 K O4 C18 120.95(12)
C4 K O4 C18 65.38(12)
O2 K O4 C19 125.18(11)
O6 K O4 C19 -9.17(13)
O1 K O4 C19 57.77(14)
O3 K O4 C19 134.84(13)
O5 K O4 C19 -6.53(11)
C2 K O4 C19 -120.48(12)
C3 K O4 C19 -145.25(12)
C1 K O4 C19 -97.60(12)
C4 K O4 C19 -153.17(11)
O2 K O5 C20 -117.60(11)
O6 K O5 C20 150.79(12)
O1 K O5 C20 -177.41(11)
O4 K O5 C20 -26.39(10)
O3 K O5 C20 -58.99(11)
C2 K O5 C20 41.71(12)
C3 K O5 C20 31.68(13)
C1 K O5 C20 64.21(11)
C4 K O5 C20 52.57(14)
O2 K O5 C21 119.36(10)
O6 K O5 C21 27.75(10)
O1 K O5 C21 59.55(11)
O4 K O5 C21 -149.43(11)
O3 K O5 C21 177.97(10)
C2 K O5 C21 -81.33(11)
C3 K O5 C21 -91.36(11)
C1 K O5 C21 -58.83(11)
C4 K O5 C21 -70.47(13)
O2 K O6 C23 20.80(13)
O1 K O6 C23 9.69(11)
O4 K O6 C23 155.08(11)
O3 K O6 C23 88.58(14)
O5 K O6 C23 152.45(13)
C2 K O6 C23 -115.34(12)
C3 K O6 C23 -91.75(13)
C1 K O6 C23 -114.32(12)
C4 K O6 C23 -64.55(13)
O2 K O6 C22 -127.35(12)
O1 K O6 C22 -138.46(13)
O4 K O6 C22 6.93(13)
O3 K O6 C22 -59.56(14)
O5 K O6 C22 4.30(11)
C2 K O6 C22 96.52(12)
C3 K O6 C22 120.10(12)
C1 K O6 C22 97.53(12)
C4 K O6 C22 147.31(11)
C24 O1 C13 C14 -179.66(15)
K O1 C13 C14 -63.60(16)
C15 O2 C14 C13 172.00(15)
K O2 C14 C13 -30.8(2)
O1 C13 C14 O2 63.5(2)
C14 O2 C15 C16 -172.17(16)
K O2 C15 C16 30.68(19)
C17 O3 C16 C15 -179.79(15)
K O3 C16 C15 63.15(15)
O2 C15 C16 O3 -63.76(19)
C16 O3 C17 C18 172.31(14)
K O3 C17 C18 -70.23(14)
C19 O4 C18 C17 -168.28(15)
K O4 C18 C17 -24.31(18)
O3 C17 C18 O4 64.16(19)
C18 O4 C19 C20 -178.83(15)
K O4 C19 C20 37.08(18)
C21 O5 C20 C19 -178.88(15)
K O5 C20 C19 58.03(16)
O4 C19 C20 O5 -64.13(19)
C20 O5 C21 C22 177.78(15)
K O5 C21 C22 -58.46(16)
C23 O6 C22 C21 174.85(15)
K O6 C22 C21 -34.52(18)
O5 C21 C22 O6 62.43(19)
C22 O6 C23 C24 170.89(14)
K O6 C23 C24 20.10(18)
C13 O1 C24 C23 -171.87(15)
K O1 C24 C23 70.63(15)
O6 C23 C24 O1 -61.69(19)
